data_2223665
loop_
_publ_author_name
'Tao, Xuquan'
'Cui, Hui'

_publ_section_title
;
 <i>N</i>-(2-Thienylmethylene)naphthalen-1-amine
;
_journal_coeditor_code BX2244
_journal_issue 11
_journal_name_full 'Acta Crystallographica Section E'
_journal_page_first o2779
_journal_paper_doi 10.1107/S1600536809041774
_journal_volume 65
_journal_year 2009
_chemical_formula_iupac 'C15 H11 N S'
_chemical_formula_moiety 'C15 H11 N S'
_chemical_formula_sum 'C15 H11 N S'
_chemical_formula_weight 237.31
_chemical_name_systematic
;
<i>N</i>-(2-Thienylmethylene)naphthalen-1-amine
;
_space_group_IT_number 41
_symmetry_cell_setting orthorhombic
_symmetry_space_group_name_Hall 'A 2 -2ab'
_symmetry_space_group_name_H-M 'A b a 2'
_atom_sites_solution_hydrogens geom
_atom_sites_solution_primary direct
_atom_sites_solution_secondary difmap
_audit_creation_method SHELXL-97
_cell_angle_alpha 90.00
_cell_angle_beta 90.00
_cell_angle_gamma 90.00
_cell_formula_units_Z 8
_cell_length_a 10.7793(12)
_cell_length_b 21.260(2)
_cell_length_c 10.7244(10)
_cell_measurement_reflns_used 2185
_cell_measurement_temperature 298(2)
_cell_measurement_theta_max 22.064
_cell_measurement_theta_min 2.691
_cell_volume 2457.7(4)
_computing_cell_refinement 'SAINT (Siemens, 1996)'
_computing_data_collection 'SMART (Siemens, 1996)'
_computing_data_reduction 'SAINT (Siemens, 1996)'
_computing_molecular_graphics 'SHELXTL (Sheldrick, 2008)'
_computing_publication_material 'SHELXTL (Sheldrick, 2008)'
_computing_structure_refinement 'SHELXL-97 (Sheldrick, 2008)'
_computing_structure_solution 'SHELXS-97 (Sheldrick, 2008)'
_diffrn_ambient_temperature 298(2)
_diffrn_measured_fraction_theta_full 0.999
_diffrn_measured_fraction_theta_max 0.999
_diffrn_measurement_device_type 'Bruker SMART APEX CCD area-detector'
_diffrn_measurement_method 'phi and omega scans'
_diffrn_radiation_monochromator graphite
_diffrn_radiation_source 'fine-focus sealed tube'
_diffrn_radiation_type MoK\a
_diffrn_radiation_wavelength 0.71073
_diffrn_reflns_av_R_equivalents 0.0384
_diffrn_reflns_av_sigmaI/netI 0.0435
_diffrn_reflns_limit_h_max 12
_diffrn_reflns_limit_h_min -12
_diffrn_reflns_limit_k_max 15
_diffrn_reflns_limit_k_min -25
_diffrn_reflns_limit_l_max 12
_diffrn_reflns_limit_l_min -11
_diffrn_reflns_number 5898
_diffrn_reflns_theta_full 25.01
_diffrn_reflns_theta_max 25.01
_diffrn_reflns_theta_min 1.92
_exptl_absorpt_coefficient_mu 0.238
_exptl_absorpt_correction_T_max 0.9584
_exptl_absorpt_correction_T_min 0.9108
_exptl_absorpt_correction_type multi-scan
_exptl_absorpt_process_details '(SADABS; Sheldrick, 1996)'
_exptl_crystal_colour red
_exptl_crystal_density_diffrn 1.283
_exptl_crystal_density_method 'not measured'
_exptl_crystal_description block
_exptl_crystal_F_000 992
_exptl_crystal_size_max 0.40
_exptl_crystal_size_mid 0.38
_exptl_crystal_size_min 0.18
_refine_diff_density_max 0.140
_refine_diff_density_min -0.223
_refine_ls_abs_structure_details 'Flack  (1983), 965   Friedel pairs'
_refine_ls_abs_structure_Flack 0.01(9)
_refine_ls_extinction_method none
_refine_ls_goodness_of_fit_ref 1.046
_refine_ls_hydrogen_treatment constr
_refine_ls_matrix_type full
_refine_ls_number_parameters 154
_refine_ls_number_reflns 2115
_refine_ls_number_restraints 1
_refine_ls_restrained_S_all 1.046
_refine_ls_R_factor_all 0.0556
_refine_ls_R_factor_gt 0.0358
_refine_ls_shift/su_max 0.000
_refine_ls_shift/su_mean 0.000
_refine_ls_structure_factor_coef Fsqd
_refine_ls_weighting_details 'calc w=1/[\s^2^(Fo^2^)+(0.0332P)^2^+0.0000P] where P=(Fo^2^+2Fc^2^)/3'
_refine_ls_weighting_scheme calc
_refine_ls_wR_factor_gt 0.0683
_refine_ls_wR_factor_ref 0.0762
_reflns_number_gt 1613
_reflns_number_total 2115
_reflns_threshold_expression >2sigma(I)
_cod_data_source_file bx2244.cif
_cod_data_source_block I
_cod_original_sg_symbol_H-M Aba2
_cod_database_code 2223665
_cod_database_fobs_code 2223665

loop_
_symmetry_equiv_pos_as_xyz
'x, y, z'
'-x, -y, z'
'x+1/2, -y+1/2, z'
'-x+1/2, y+1/2, z'
'x, y+1/2, z+1/2'
'-x, -y+1/2, z+1/2'
'x+1/2, -y+1, z+1/2'
'-x+1/2, y+1, z+1/2'

loop_
_atom_site_type_symbol
_atom_site_label
_atom_site_fract_x
_atom_site_fract_y
_atom_site_fract_z
_atom_site_U_iso_or_equiv
_atom_site_adp_type
_atom_site_calc_flag
_atom_site_refinement_flags
_atom_site_occupancy
_atom_site_disorder_assembly
_atom_site_disorder_group
S S1 0.21178(7) 0.07346(3) 0.26408(7) 0.0623(2) Uani d . 1 . .
N N1 0.0437(2) 0.14325(8) 0.08130(17) 0.0461(5) Uani d . 1 . .
C C1 0.1600(2) 0.14895(11) 0.0624(2) 0.0479(6) Uani d . 1 . .
H H1 0.1865 0.1716 -0.0068 0.058 Uiso calc R 1 . .
C C2 0.2522(2) 0.12187(12) 0.1433(2) 0.0473(6) Uani d . 1 . .
C C3 0.3789(2) 0.12590(13) 0.1330(2) 0.0590(7) Uani d . 1 . .
H H3 0.4188 0.1494 0.0718 0.071 Uiso calc R 1 . .
C C4 0.4419(3) 0.09107(14) 0.2238(3) 0.0657(8) Uani d . 1 . .
H H4 0.5279 0.0893 0.2306 0.079 Uiso calc R 1 . .
C C5 0.3642(3) 0.06064(14) 0.2997(2) 0.0684(9) Uani d . 1 . .
H H5 0.3903 0.0351 0.3651 0.082 Uiso calc R 1 . .
C C6 -0.0400(2) 0.16984(11) -0.0053(2) 0.0443(6) Uani d . 1 . .
C C7 -0.0183(3) 0.22590(13) -0.0651(3) 0.0589(7) Uani d . 1 . .
H H7 0.0523 0.2491 -0.0462 0.071 Uiso calc R 1 . .
C C8 -0.1020(3) 0.24811(14) -0.1541(3) 0.0713(8) Uani d . 1 . .
H H8 -0.0853 0.2857 -0.1952 0.086 Uiso calc R 1 . .
C C9 -0.2072(3) 0.21592(14) -0.1819(3) 0.0645(8) Uani d . 1 . .
H H9 -0.2608 0.2313 -0.2426 0.077 Uiso calc R 1 . .
C C10 -0.2360(2) 0.15979(12) -0.1201(2) 0.0478(6) Uani d . 1 . .
C C11 -0.1523(2) 0.13664(11) -0.0279(2) 0.0411(6) Uani d . 1 . .
C C12 -0.1834(3) 0.08006(11) 0.0346(3) 0.0502(7) Uani d . 1 . .
H H12 -0.1291 0.0633 0.0932 0.060 Uiso calc R 1 . .
C C13 -0.2930(3) 0.04964(15) 0.0095(3) 0.0608(9) Uani d . 1 . .
H H13 -0.3135 0.0132 0.0529 0.073 Uiso calc R 1 . .
C C14 -0.3738(3) 0.07315(14) -0.0811(3) 0.0637(8) Uani d . 1 . .
H H14 -0.4475 0.0520 -0.0978 0.076 Uiso calc R 1 . .
C C15 -0.3464(2) 0.12602(14) -0.1444(2) 0.0577(7) Uani d . 1 . .
H H15 -0.4009 0.1406 -0.2051 0.069 Uiso calc R 1 . .

loop_
_atom_site_aniso_label
_atom_site_aniso_U_11
_atom_site_aniso_U_22
_atom_site_aniso_U_33
_atom_site_aniso_U_12
_atom_site_aniso_U_13
_atom_site_aniso_U_23
S1 0.0579(4) 0.0738(5) 0.0552(4) 0.0094(4) 0.0061(4) 0.0063(4)
N1 0.0454(14) 0.0480(12) 0.0448(11) 0.0009(10) -0.0020(10) -0.0021(10)
C1 0.0512(18) 0.0478(15) 0.0447(14) 0.0005(13) 0.0007(14) -0.0021(11)
C2 0.0463(15) 0.0472(14) 0.0485(14) -0.0001(12) -0.0004(12) -0.0075(12)
C3 0.0502(18) 0.0651(17) 0.0617(16) -0.0062(14) -0.0018(14) 0.0004(15)
C4 0.0409(17) 0.086(2) 0.0697(18) 0.0033(15) -0.0091(15) -0.0108(17)
C5 0.068(2) 0.081(2) 0.0557(19) 0.0227(17) -0.0098(15) -0.0066(15)
C6 0.0417(16) 0.0465(15) 0.0445(14) 0.0047(13) 0.0049(12) -0.0015(13)
C7 0.0542(18) 0.0503(17) 0.0724(17) -0.0043(14) 0.0003(14) 0.0104(15)
C8 0.067(2) 0.0600(18) 0.087(2) 0.0053(17) 0.0011(18) 0.0265(17)
C9 0.0610(19) 0.0690(19) 0.0634(16) 0.0200(17) -0.0064(15) 0.0175(16)
C10 0.0453(16) 0.0531(15) 0.0450(13) 0.0116(13) 0.0026(12) -0.0004(13)
C11 0.0414(15) 0.0440(14) 0.0380(12) 0.0053(12) 0.0009(11) -0.0032(12)
C12 0.055(2) 0.0485(16) 0.0471(14) 0.0007(14) -0.0011(12) 0.0038(12)
C13 0.060(2) 0.0553(16) 0.0668(18) -0.0102(16) -0.0012(15) 0.0014(15)
C14 0.0516(19) 0.060(2) 0.080(2) -0.0047(15) -0.0107(16) -0.0131(17)
C15 0.0547(18) 0.0625(19) 0.0558(15) 0.0154(15) -0.0111(13) -0.0086(15)

loop_
_atom_type_symbol
_atom_type_description
_atom_type_scat_dispersion_real
_atom_type_scat_dispersion_imag
_atom_type_scat_source
C C 0.0033 0.0016 'International Tables Vol C Tables 4.2.6.8 and 6.1.1.4'
H H 0.0000 0.0000 'International Tables Vol C Tables 4.2.6.8 and 6.1.1.4'
N N 0.0061 0.0033 'International Tables Vol C Tables 4.2.6.8 and 6.1.1.4'
S S 0.1246 0.1234 'International Tables Vol C Tables 4.2.6.8 and 6.1.1.4'

loop_
_geom_angle_atom_site_label_1
_geom_angle_atom_site_label_2
_geom_angle_atom_site_label_3
_geom_angle_site_symmetry_1
_geom_angle_site_symmetry_3
_geom_angle
_geom_angle_publ_flag
C5 S1 C2 . . 91.16(14) ?
C1 N1 C6 . . 119.0(2) ?
N1 C1 C2 . . 123.0(2) ?
N1 C1 H1 . . 118.5 ?
C2 C1 H1 . . 118.5 ?
C3 C2 C1 . . 127.8(2) ?
C3 C2 S1 . . 110.6(2) ?
C1 C2 S1 . . 121.4(2) ?
C2 C3 C4 . . 113.2(3) ?
C2 C3 H3 . . 123.4 ?
C4 C3 H3 . . 123.4 ?
C5 C4 C3 . . 112.1(3) ?
C5 C4 H4 . . 124.0 ?
C3 C4 H4 . . 124.0 ?
C4 C5 S1 . . 112.9(2) ?
C4 C5 H5 . . 123.5 ?
S1 C5 H5 . . 123.5 ?
C7 C6 N1 . . 123.1(2) ?
C7 C6 C11 . . 119.8(2) ?
N1 C6 C11 . . 117.2(2) ?
C6 C7 C8 . . 120.2(3) ?
C6 C7 H7 . . 119.9 ?
C8 C7 H7 . . 119.9 ?
C9 C8 C7 . . 121.3(3) ?
C9 C8 H8 . . 119.3 ?
C7 C8 H8 . . 119.3 ?
C8 C9 C10 . . 120.7(3) ?
C8 C9 H9 . . 119.7 ?
C10 C9 H9 . . 119.7 ?
C9 C10 C15 . . 122.1(2) ?
C9 C10 C11 . . 118.8(2) ?
C15 C10 C11 . . 119.0(2) ?
C12 C11 C6 . . 122.9(2) ?
C12 C11 C10 . . 118.1(2) ?
C6 C11 C10 . . 119.0(2) ?
C13 C12 C11 . . 120.7(3) ?
C13 C12 H12 . . 119.6 ?
C11 C12 H12 . . 119.6 ?
C12 C13 C14 . . 120.3(3) ?
C12 C13 H13 . . 119.9 ?
C14 C13 H13 . . 119.9 ?
C15 C14 C13 . . 120.9(3) ?
C15 C14 H14 . . 119.6 ?
C13 C14 H14 . . 119.6 ?
C14 C15 C10 . . 121.0(3) ?
C14 C15 H15 . . 119.5 ?
C10 C15 H15 . . 119.5 ?

loop_
_geom_bond_atom_site_label_1
_geom_bond_atom_site_label_2
_geom_bond_site_symmetry_2
_geom_bond_distance
_geom_bond_publ_flag
S1 C5 . 1.709(3) ?
S1 C2 . 1.711(3) ?
N1 C1 . 1.276(3) ?
N1 C6 . 1.413(3) ?
C1 C2 . 1.440(3) ?
C1 H1 . 0.9300 ?
C2 C3 . 1.372(4) ?
C3 C4 . 1.400(4) ?
C3 H3 . 0.9300 ?
C4 C5 . 1.335(4) ?
C4 H4 . 0.9300 ?
C5 H5 . 0.9300 ?
C6 C7 . 1.373(3) ?
C6 C11 . 1.422(3) ?
C7 C8 . 1.396(4) ?
C7 H7 . 0.9300 ?
C8 C9 . 1.358(4) ?
C8 H8 . 0.9300 ?
C9 C10 . 1.400(4) ?
C9 H9 . 0.9300 ?
C10 C15 . 1.414(4) ?
C10 C11 . 1.427(3) ?
C11 C12 . 1.417(3) ?
C12 C13 . 1.374(4) ?
C12 H12 . 0.9300 ?
C13 C14 . 1.396(4) ?
C13 H13 . 0.9300 ?
C14 C15 . 1.346(4) ?
C14 H14 . 0.9300 ?
C15 H15 . 0.9300 ?

loop_
_geom_hbond_atom_site_label_D
_geom_hbond_atom_site_label_H
_geom_hbond_atom_site_label_A
_geom_hbond_site_symmetry_A
_geom_hbond_distance_DH
_geom_hbond_distance_HA
_geom_hbond_distance_DA
_geom_hbond_angle_DHA
C12 H12 N1 . 0.93 2.52 2.837(4) 100
C13 H13 Cg1 2 0.93 2.87 3.783(3) 168

loop_
_geom_torsion_atom_site_label_1
_geom_torsion_atom_site_label_2
_geom_torsion_atom_site_label_3
_geom_torsion_atom_site_label_4
_geom_torsion_site_symmetry_1
_geom_torsion_site_symmetry_2
_geom_torsion_site_symmetry_3
_geom_torsion_site_symmetry_4
_geom_torsion
_geom_torsion_publ_flag
C6 N1 C1 C2 . . . . -178.1(2) ?
N1 C1 C2 C3 . . . . -178.9(2) ?
N1 C1 C2 S1 . . . . 6.2(3) ?
C5 S1 C2 C3 . . . . 0.9(2) ?
C5 S1 C2 C1 . . . . 176.7(2) ?
C1 C2 C3 C4 . . . . -176.7(2) ?
S1 C2 C3 C4 . . . . -1.3(3) ?
C2 C3 C4 C5 . . . . 1.0(3) ?
C3 C4 C5 S1 . . . . -0.3(3) ?
C2 S1 C5 C4 . . . . -0.4(2) ?
C1 N1 C6 C7 . . . . -36.6(3) ?
C1 N1 C6 C11 . . . . 144.7(2) ?
N1 C6 C7 C8 . . . . 176.9(2) ?
C11 C6 C7 C8 . . . . -4.4(4) ?
C6 C7 C8 C9 . . . . 1.4(4) ?
C7 C8 C9 C10 . . . . 1.1(5) ?
C8 C9 C10 C15 . . . . 178.3(3) ?
C8 C9 C10 C11 . . . . -0.5(4) ?
C7 C6 C11 C12 . . . . -177.1(2) ?
N1 C6 C11 C12 . . . . 1.6(3) ?
C7 C6 C11 C10 . . . . 5.0(3) ?
N1 C6 C11 C10 . . . . -176.3(2) ?
C9 C10 C11 C12 . . . . 179.4(2) ?
C15 C10 C11 C12 . . . . 0.6(3) ?
C9 C10 C11 C6 . . . . -2.6(3) ?
C15 C10 C11 C6 . . . . 178.6(2) ?
C6 C11 C12 C13 . . . . -179.9(2) ?
C10 C11 C12 C13 . . . . -2.0(4) ?
C11 C12 C13 C14 . . . . 2.0(4) ?
C12 C13 C14 C15 . . . . -0.5(4) ?
C13 C14 C15 C10 . . . . -0.9(4) ?
C9 C10 C15 C14 . . . . -177.9(3) ?
C11 C10 C15 C14 . . . . 0.8(4) ?

loop_
_cod_related_entry_id
_cod_related_entry_database
_cod_related_entry_code
1 ChemSpider 194732
